data_7211911
loop_
_publ_author_name
'Jia, Juan'
'Shao, Min'
'Jia, Tiantian'
'Zhu, Shourong'
'Zhao, Yongmei'
'Xing, Feifei'
'Li, Mingxing'

_publ_section_title
;
 Coordination polymers of biphenyl-2,4,2&#x2032;,4&#x2032;-tetracarboxylic
 acid---synthesis, structures and adsorption properties
;
_journal_issue 5
_journal_name_full CrystEngComm
_journal_page_first 1548
_journal_paper_doi 10.1039/b916984a
_journal_volume 12
_journal_year 2010
_chemical_formula_sum 'C36 H24 N4 O9 Zn2'
_chemical_formula_weight 787.33
_chemical_name_systematic
;
?
;
_space_group_IT_number 14
_symmetry_cell_setting monoclinic
_symmetry_space_group_name_Hall '-P 2ybc'
_symmetry_space_group_name_H-M 'P 1 21/c 1'
_atom_sites_solution_hydrogens geom
_atom_sites_solution_primary direct
_atom_sites_solution_secondary difmap
_audit_creation_method SHELXL-97
_cell_angle_alpha 90.00
_cell_angle_beta 111.7120(10)
_cell_angle_gamma 90.00
_cell_formula_units_Z 4
_cell_length_a 14.4039(14)
_cell_length_b 14.2659(13)
_cell_length_c 16.5825(16)
_cell_measurement_reflns_used 4756
_cell_measurement_temperature 296(2)
_cell_measurement_theta_max 26.58
_cell_measurement_theta_min 2.52
_cell_volume 3165.7(5)
_computing_cell_refinement 'Bruker SMART'
_computing_data_collection 'Bruker SMART'
_computing_data_reduction 'Bruker SAINT'
_computing_molecular_graphics 'Bruker SHELXTL'
_computing_publication_material 'Bruker SHELXTL'
_computing_structure_refinement 'SHELXL-97 (Sheldrick, 1997)'
_computing_structure_solution 'SHELXS-97 (Sheldrick, 1990)'
_diffrn_ambient_temperature 296(2)
_diffrn_measured_fraction_theta_full 0.999
_diffrn_measured_fraction_theta_max 0.999
_diffrn_measurement_device_type 'CCD area detector'
_diffrn_measurement_method 'phi and omega scans'
_diffrn_radiation_monochromator graphite
_diffrn_radiation_source 'fine-focus sealed tube'
_diffrn_radiation_type MoK\a
_diffrn_radiation_wavelength 0.71073
_diffrn_reflns_av_R_equivalents 0.0324
_diffrn_reflns_av_sigmaI/netI 0.0375
_diffrn_reflns_limit_h_max 17
_diffrn_reflns_limit_h_min -16
_diffrn_reflns_limit_k_max 9
_diffrn_reflns_limit_k_min -16
_diffrn_reflns_limit_l_max 19
_diffrn_reflns_limit_l_min -19
_diffrn_reflns_number 16156
_diffrn_reflns_theta_full 25.05
_diffrn_reflns_theta_max 25.05
_diffrn_reflns_theta_min 2.09
_exptl_absorpt_coefficient_mu 1.582
_exptl_absorpt_correction_T_max 0.6932
_exptl_absorpt_correction_T_min 0.6483
_exptl_absorpt_correction_type multi-scan
_exptl_absorpt_process_details sadabs
_exptl_crystal_density_diffrn 1.652
_exptl_crystal_density_method 'not measured'
_exptl_crystal_F_000 1600
_exptl_crystal_size_max 0.30
_exptl_crystal_size_mid 0.30
_exptl_crystal_size_min 0.25
_refine_diff_density_max 0.438
_refine_diff_density_min -0.390
_refine_diff_density_rms 0.062
_refine_ls_extinction_method none
_refine_ls_goodness_of_fit_ref 1.031
_refine_ls_hydrogen_treatment constr
_refine_ls_matrix_type full
_refine_ls_number_parameters 460
_refine_ls_number_reflns 5592
_refine_ls_number_restraints 2
_refine_ls_restrained_S_all 1.031
_refine_ls_R_factor_all 0.0511
_refine_ls_R_factor_gt 0.0338
_refine_ls_shift/su_max 0.001
_refine_ls_shift/su_mean 0.000
_refine_ls_structure_factor_coef Fsqd
_refine_ls_weighting_details 'calc w=1/[\s^2^(Fo^2^)+(0.0402P)^2^+1.2189P] where P=(Fo^2^+2Fc^2^)/3'
_refine_ls_weighting_scheme calc
_refine_ls_wR_factor_gt 0.0782
_refine_ls_wR_factor_ref 0.0869
_reflns_number_gt 4229
_reflns_number_total 5592
_reflns_threshold_expression >2sigma(I)
_cod_data_source_file b916984a.txt
_cod_data_source_block complex_4
_cod_depositor_comments
;
The following automatic conversions were performed:

'_symmetry_cell_setting' value 'Monoclinic' changed to 'monoclinic'
according to /home/saulius/struct/CIF-dictionaries/cif_core.dic
dictionary named 'cif_core.dic' version 2.4.2 from 2011-04-26.

Automatic conversion script
Id: cif_fix_values 1891 2012-01-12 08:04:46Z andrius 
;
_cod_original_sg_symbol_H-M P2(1)/c
_cod_database_code 7211911

loop_
_symmetry_equiv_pos_as_xyz
'x, y, z'
'-x, y+1/2, -z+1/2'
'-x, -y, -z'
'x, -y-1/2, z-1/2'

loop_
_atom_site_label
_atom_site_type_symbol
_atom_site_fract_x
_atom_site_fract_y
_atom_site_fract_z
_atom_site_U_iso_or_equiv
_atom_site_adp_type
_atom_site_occupancy
_atom_site_symmetry_multiplicity
_atom_site_calc_flag
_atom_site_refinement_flags
Zn1 Zn 0.10216(2) 0.66499(2) 0.19607(2) 0.02713(11) Uani 1 1 d .
Zn2 Zn 0.37848(2) 0.67412(2) 0.32467(2) 0.02993(11) Uani 1 1 d .
C1 C 0.0199(3) 0.7226(3) 0.3357(2) 0.0551(10) Uani 1 1 d .
H1 H 0.0090 0.6587 0.3384 0.066 Uiso 1 1 calc R
C2 C -0.0073(3) 0.7823(3) 0.3885(3) 0.0687(12) Uani 1 1 d .
H2 H -0.0353 0.7590 0.4268 0.082 Uiso 1 1 calc R
C3 C 0.0078(3) 0.8764(3) 0.3835(3) 0.0655(12) Uani 1 1 d .
H3 H -0.0102 0.9183 0.4181 0.079 Uiso 1 1 calc R
C4 C 0.0494(3) 0.9080(3) 0.3269(2) 0.0522(10) Uani 1 1 d .
H4 H 0.0597 0.9718 0.3224 0.063 Uiso 1 1 calc R
C5 C 0.0762(2) 0.8450(2) 0.2764(2) 0.0348(7) Uani 1 1 d .
C6 C 0.1198(2) 0.8722(2) 0.2120(2) 0.0353(7) Uani 1 1 d .
C7 C 0.1407(3) 0.9650(2) 0.1983(3) 0.0551(10) Uani 1 1 d .
H7 H 0.1315 1.0131 0.2325 0.066 Uiso 1 1 calc R
C8 C 0.1749(3) 0.9835(3) 0.1333(3) 0.0737(13) Uani 1 1 d .
H8 H 0.1888 1.0449 0.1226 0.088 Uiso 1 1 calc R
C9 C 0.1889(3) 0.9116(3) 0.0836(3) 0.0686(13) Uani 1 1 d .
H9 H 0.2111 0.9238 0.0386 0.082 Uiso 1 1 calc R
C10 C 0.1695(3) 0.8217(3) 0.1018(2) 0.0499(9) Uani 1 1 d .
H10 H 0.1799 0.7728 0.0691 0.060 Uiso 1 1 calc R
C11 C 0.3141(3) 0.8136(3) 0.4337(2) 0.0465(9) Uani 1 1 d .
H11 H 0.2899 0.7612 0.4530 0.056 Uiso 1 1 calc R
C12 C 0.3179(3) 0.8972(3) 0.4753(3) 0.0654(12) Uani 1 1 d .
H12 H 0.2959 0.9016 0.5213 0.078 Uiso 1 1 calc R
C13 C 0.3548(3) 0.9743(3) 0.4475(3) 0.0719(13) Uani 1 1 d .
H13 H 0.3596 1.0316 0.4756 0.086 Uiso 1 1 calc R
C14 C 0.3844(3) 0.9662(3) 0.3782(3) 0.0598(11) Uani 1 1 d .
H14 H 0.4081 1.0181 0.3579 0.072 Uiso 1 1 calc R
C15 C 0.3784(2) 0.8794(2) 0.3387(2) 0.0382(8) Uani 1 1 d .
C16 C 0.4088(2) 0.8631(2) 0.2637(2) 0.0399(8) Uani 1 1 d .
C17 C 0.4296(3) 0.9344(3) 0.2163(3) 0.0573(10) Uani 1 1 d .
H17 H 0.4276 0.9966 0.2324 0.069 Uiso 1 1 calc R
C18 C 0.4531(3) 0.9131(3) 0.1461(3) 0.0646(12) Uani 1 1 d .
H18 H 0.4660 0.9604 0.1132 0.078 Uiso 1 1 calc R
C19 C 0.4573(3) 0.8212(4) 0.1248(2) 0.0630(12) Uani 1 1 d .
H19 H 0.4735 0.8053 0.0772 0.076 Uiso 1 1 calc R
C20 C 0.4372(3) 0.7521(3) 0.1743(2) 0.0544(10) Uani 1 1 d .
H20 H 0.4408 0.6897 0.1597 0.065 Uiso 1 1 calc R
C21 C 0.2114(2) 0.5535(2) 0.34991(19) 0.0319(7) Uani 1 1 d .
C22 C 0.2195(2) 0.46777(19) 0.40340(17) 0.0269(6) Uani 1 1 d .
C23 C 0.3128(2) 0.4322(2) 0.45456(18) 0.0293(7) Uani 1 1 d .
H23 H 0.3702 0.4652 0.4590 0.035 Uiso 1 1 calc R
C24 C 0.3214(2) 0.3483(2) 0.49903(18) 0.0280(7) Uani 1 1 d .
C25 C 0.2349(2) 0.30012(19) 0.49666(17) 0.0269(6) Uani 1 1 d .
C26 C 0.1423(2) 0.3407(2) 0.44917(18) 0.0307(7) Uani 1 1 d .
H26 H 0.0843 0.3122 0.4494 0.037 Uiso 1 1 calc R
C27 C 0.1347(2) 0.4215(2) 0.40212(18) 0.0305(7) Uani 1 1 d .
H27 H 0.0720 0.4453 0.3691 0.037 Uiso 1 1 calc R
C28 C 0.4249(2) 0.3082(2) 0.54253(19) 0.0310(7) Uani 1 1 d .
C29 C 0.2733(2) -0.0515(2) 0.68008(18) 0.0309(7) Uani 1 1 d .
C30 C 0.2577(2) 0.0415(2) 0.63523(18) 0.0282(7) Uani 1 1 d .
C31 C 0.1879(2) 0.0509(2) 0.55107(18) 0.0280(7) Uani 1 1 d .
H31 H 0.1461 0.0007 0.5254 0.034 Uiso 1 1 calc R
C32 C 0.17938(19) 0.1336(2) 0.50482(17) 0.0254(6) Uani 1 1 d .
C33 C 0.2402(2) 0.2110(2) 0.54403(18) 0.0272(6) Uani 1 1 d .
C34 C 0.3038(2) 0.2023(2) 0.63059(19) 0.0365(8) Uani 1 1 d .
H34 H 0.3408 0.2541 0.6589 0.044 Uiso 1 1 calc R
C35 C 0.3135(2) 0.1195(2) 0.67521(19) 0.0373(8) Uani 1 1 d .
H35 H 0.3578 0.1157 0.7326 0.045 Uiso 1 1 calc R
C36 C 0.1036(2) 0.13595(19) 0.41273(19) 0.0279(7) Uani 1 1 d .
N1 N 0.06130(19) 0.75310(18) 0.28099(16) 0.0355(6) Uani 1 1 d .
N2 N 0.13596(18) 0.80196(18) 0.16545(16) 0.0332(6) Uani 1 1 d .
N3 N 0.34373(18) 0.80373(18) 0.36641(16) 0.0350(6) Uani 1 1 d .
N4 N 0.41267(19) 0.77231(19) 0.24282(16) 0.0392(7) Uani 1 1 d .
O1 O 0.20974(15) -0.11509(14) 0.65034(13) 0.0372(5) Uani 1 1 d .
O2 O 0.35284(15) -0.06179(15) 0.74583(13) 0.0425(6) Uani 1 1 d .
O3 O 0.01292(14) 0.13256(15) 0.40837(12) 0.0369(5) Uani 1 1 d .
O4 O 0.13036(16) 0.13756(17) 0.35086(13) 0.0448(6) Uani 1 1 d .
O5 O 0.13362(16) 0.56029(14) 0.28205(13) 0.0407(5) Uani 1 1 d .
O6 O 0.27953(17) 0.61323(15) 0.37497(14) 0.0430(6) Uani 1 1 d .
O7 O 0.44314(16) 0.22957(16) 0.52363(16) 0.0531(7) Uani 1 1 d .
O8 O 0.48807(15) 0.36395(15) 0.59494(14) 0.0453(6) Uani 1 1 d .
O1W O 0.3229(3) 0.1856(2) 0.3361(3) 0.1166(13) Uani 1 1 d D
H1WA H 0.3735 0.1619 0.3756 0.140 Uiso 1 1 d RD
H1WB H 0.2703 0.1851 0.2899 0.140 Uiso 1 1 d RD

loop_
_atom_site_aniso_label
_atom_site_aniso_U_11
_atom_site_aniso_U_22
_atom_site_aniso_U_33
_atom_site_aniso_U_23
_atom_site_aniso_U_13
_atom_site_aniso_U_12
Zn1 0.02410(19) 0.0273(2) 0.02405(19) 0.00046(14) 0.00194(14) 0.00158(14)
Zn2 0.02280(19) 0.0290(2) 0.0300(2) -0.00213(15) 0.00050(15) 0.00026(14)
C1 0.069(3) 0.057(3) 0.049(2) -0.0018(19) 0.033(2) -0.008(2)
C2 0.071(3) 0.096(4) 0.051(2) -0.013(2) 0.036(2) -0.002(3)
C3 0.052(3) 0.080(3) 0.069(3) -0.035(2) 0.028(2) 0.004(2)
C4 0.040(2) 0.044(2) 0.067(3) -0.0223(19) 0.0128(19) 0.0036(16)
C5 0.0272(16) 0.0326(19) 0.0363(18) -0.0058(14) 0.0021(13) 0.0044(13)
C6 0.0238(16) 0.0302(18) 0.0415(19) 0.0067(15) -0.0001(14) 0.0034(13)
C7 0.044(2) 0.033(2) 0.080(3) 0.0093(19) 0.013(2) -0.0017(16)
C8 0.056(3) 0.050(3) 0.103(4) 0.037(3) 0.016(3) -0.003(2)
C9 0.054(3) 0.080(3) 0.072(3) 0.042(3) 0.023(2) -0.001(2)
C10 0.041(2) 0.066(3) 0.044(2) 0.0158(18) 0.0165(17) 0.0068(17)
C11 0.045(2) 0.053(2) 0.043(2) -0.0011(17) 0.0167(17) 0.0098(16)
C12 0.073(3) 0.066(3) 0.060(3) -0.011(2) 0.028(2) 0.020(2)
C13 0.080(3) 0.052(3) 0.076(3) -0.023(2) 0.020(3) 0.014(2)
C14 0.061(3) 0.035(2) 0.078(3) -0.006(2) 0.020(2) 0.0007(18)
C15 0.0292(17) 0.035(2) 0.0421(19) 0.0022(15) 0.0032(14) 0.0039(14)
C16 0.0320(18) 0.038(2) 0.041(2) 0.0064(16) 0.0031(15) -0.0021(14)
C17 0.046(2) 0.056(3) 0.063(3) 0.015(2) 0.012(2) -0.0078(18)
C18 0.045(2) 0.084(3) 0.058(3) 0.024(2) 0.011(2) -0.014(2)
C19 0.046(2) 0.106(4) 0.038(2) 0.009(2) 0.0169(18) -0.014(2)
C20 0.054(2) 0.064(3) 0.043(2) -0.0086(19) 0.0150(19) -0.0081(19)
C21 0.0330(17) 0.0303(18) 0.0318(17) 0.0010(13) 0.0112(14) 0.0039(14)
C22 0.0267(16) 0.0263(16) 0.0230(15) 0.0009(12) 0.0036(12) 0.0012(12)
C23 0.0253(15) 0.0284(17) 0.0310(16) -0.0011(13) 0.0066(13) -0.0041(12)
C24 0.0232(15) 0.0284(17) 0.0268(15) -0.0001(13) 0.0025(12) -0.0006(12)
C25 0.0268(16) 0.0238(16) 0.0259(15) 0.0000(12) 0.0050(12) -0.0008(12)
C26 0.0216(15) 0.0328(18) 0.0327(16) 0.0020(13) 0.0042(13) -0.0043(12)
C27 0.0215(15) 0.0304(17) 0.0322(16) 0.0034(13) 0.0012(12) 0.0002(12)
C28 0.0221(15) 0.0321(18) 0.0319(17) 0.0075(14) 0.0019(13) -0.0019(13)
C29 0.0278(16) 0.0323(18) 0.0327(17) 0.0056(13) 0.0113(14) -0.0012(13)
C30 0.0221(15) 0.0288(17) 0.0311(16) 0.0060(13) 0.0068(13) 0.0015(12)
C31 0.0213(15) 0.0284(17) 0.0310(16) -0.0018(13) 0.0061(12) -0.0030(12)
C32 0.0199(14) 0.0274(16) 0.0257(15) 0.0005(12) 0.0046(12) 0.0014(12)
C33 0.0212(15) 0.0295(17) 0.0272(15) 0.0019(13) 0.0046(12) -0.0011(12)
C34 0.0350(18) 0.0323(18) 0.0320(17) 0.0005(14) 0.0006(14) -0.0088(14)
C35 0.0343(18) 0.039(2) 0.0265(16) 0.0053(14) -0.0032(13) -0.0062(14)
C36 0.0265(16) 0.0205(16) 0.0296(17) 0.0004(13) 0.0020(13) -0.0007(12)
N1 0.0405(16) 0.0351(16) 0.0318(14) -0.0025(12) 0.0142(12) -0.0020(12)
N2 0.0294(14) 0.0331(15) 0.0355(15) 0.0050(12) 0.0103(12) 0.0022(11)
N3 0.0285(14) 0.0368(16) 0.0352(15) 0.0001(12) 0.0064(12) 0.0042(11)
N4 0.0375(16) 0.0436(18) 0.0338(15) -0.0011(13) 0.0098(12) -0.0028(12)
O1 0.0377(13) 0.0359(13) 0.0360(12) 0.0037(10) 0.0114(10) -0.0100(10)
O2 0.0330(12) 0.0393(14) 0.0420(13) 0.0183(10) -0.0018(10) 0.0005(10)
O3 0.0236(11) 0.0477(14) 0.0298(11) 0.0054(10) -0.0014(9) -0.0021(9)
O4 0.0434(14) 0.0602(16) 0.0267(12) -0.0022(11) 0.0082(10) -0.0010(11)
O5 0.0385(13) 0.0377(13) 0.0345(12) 0.0110(10) 0.0004(10) 0.0029(10)
O6 0.0487(14) 0.0353(14) 0.0420(13) 0.0027(10) 0.0133(11) -0.0151(11)
O7 0.0315(13) 0.0432(16) 0.0695(17) -0.0079(13) 0.0011(12) 0.0084(11)
O8 0.0264(12) 0.0384(14) 0.0510(14) -0.0026(11) -0.0090(10) -0.0006(10)
O1W 0.138(4) 0.095(3) 0.135(3) -0.003(2) 0.071(3) 0.002(2)

loop_
_atom_type_symbol
_atom_type_description
_atom_type_scat_dispersion_real
_atom_type_scat_dispersion_imag
_atom_type_scat_source
C C 0.0033 0.0016 'International Tables Vol C Tables 4.2.6.8 and 6.1.1.4'
H H 0.0000 0.0000 'International Tables Vol C Tables 4.2.6.8 and 6.1.1.4'
N N 0.0061 0.0033 'International Tables Vol C Tables 4.2.6.8 and 6.1.1.4'
O O 0.0106 0.0060 'International Tables Vol C Tables 4.2.6.8 and 6.1.1.4'
Zn Zn 0.2839 1.4301 'International Tables Vol C Tables 4.2.6.8 and 6.1.1.4'

loop_
_geom_angle_atom_site_label_1
_geom_angle_atom_site_label_2
_geom_angle_atom_site_label_3
_geom_angle
_geom_angle_site_symmetry_1
_geom_angle_site_symmetry_3
O3 Zn1 O5 110.41(9) 2 .
O3 Zn1 O1 95.59(8) 2 4_565
O5 Zn1 O1 90.08(9) . 4_565
O3 Zn1 N2 101.54(9) 2 .
O5 Zn1 N2 148.03(9) . .
O1 Zn1 N2 87.72(9) 4_565 .
O3 Zn1 N1 111.97(9) 2 .
O5 Zn1 N1 90.84(10) . .
O1 Zn1 N1 150.12(9) 4_565 .
N2 Zn1 N1 76.01(10) . .
O8 Zn2 O2 96.82(9) 3_666 4_565
O8 Zn2 O6 104.76(9) 3_666 .
O2 Zn2 O6 86.55(9) 4_565 .
O8 Zn2 N3 108.19(9) 3_666 .
O2 Zn2 N3 154.99(9) 4_565 .
O6 Zn2 N3 87.33(10) . .
O8 Zn2 N4 102.41(10) 3_666 .
O2 Zn2 N4 98.03(10) 4_565 .
O6 Zn2 N4 151.70(9) . .
N3 Zn2 N4 76.73(10) . .
N1 C1 C2 122.5(4) . .
N1 C1 H1 118.8 . .
C2 C1 H1 118.8 . .
C3 C2 C1 118.6(4) . .
C3 C2 H2 120.7 . .
C1 C2 H2 120.7 . .
C4 C3 C2 119.1(4) . .
C4 C3 H3 120.4 . .
C2 C3 H3 120.4 . .
C3 C4 C5 119.8(4) . .
C3 C4 H4 120.1 . .
C5 C4 H4 120.1 . .
N1 C5 C4 121.2(3) . .
N1 C5 C6 114.9(3) . .
C4 C5 C6 123.9(3) . .
N2 C6 C7 121.6(3) . .
N2 C6 C5 115.5(3) . .
C7 C6 C5 122.9(3) . .
C8 C7 C6 118.3(4) . .
C8 C7 H7 120.8 . .
C6 C7 H7 120.8 . .
C7 C8 C9 120.2(4) . .
C7 C8 H8 119.9 . .
C9 C8 H8 119.9 . .
C10 C9 C8 118.6(4) . .
C10 C9 H9 120.7 . .
C8 C9 H9 120.7 . .
N2 C10 C9 122.1(4) . .
N2 C10 H10 118.9 . .
C9 C10 H10 118.9 . .
N3 C11 C12 123.0(4) . .
N3 C11 H11 118.5 . .
C12 C11 H11 118.5 . .
C11 C12 C13 118.5(4) . .
C11 C12 H12 120.8 . .
C13 C12 H12 120.8 . .
C14 C13 C12 119.5(4) . .
C14 C13 H13 120.3 . .
C12 C13 H13 120.3 . .
C13 C14 C15 119.2(4) . .
C13 C14 H14 120.4 . .
C15 C14 H14 120.4 . .
N3 C15 C14 121.4(3) . .
N3 C15 C16 115.1(3) . .
C14 C15 C16 123.4(3) . .
N4 C16 C17 121.5(3) . .
N4 C16 C15 114.9(3) . .
C17 C16 C15 123.6(3) . .
C18 C17 C16 119.7(4) . .
C18 C17 H17 120.2 . .
C16 C17 H17 120.2 . .
C17 C18 C19 119.1(4) . .
C17 C18 H18 120.5 . .
C19 C18 H18 120.5 . .
C18 C19 C20 119.5(4) . .
C18 C19 H19 120.3 . .
C20 C19 H19 120.3 . .
N4 C20 C19 122.0(4) . .
N4 C20 H20 119.0 . .
C19 C20 H20 119.0 . .
O6 C21 O5 124.9(3) . .
O6 C21 C22 118.9(3) . .
O5 C21 C22 116.2(3) . .
C27 C22 C23 118.9(3) . .
C27 C22 C21 120.6(3) . .
C23 C22 C21 120.5(3) . .
C24 C23 C22 121.0(3) . .
C24 C23 H23 119.5 . .
C22 C23 H23 119.5 . .
C23 C24 C25 120.1(3) . .
C23 C24 C28 117.4(2) . .
C25 C24 C28 122.3(3) . .
C26 C25 C24 117.5(3) . .
C26 C25 C33 120.4(3) . .
C24 C25 C33 122.1(3) . .
C27 C26 C25 121.7(3) . .
C27 C26 H26 119.1 . .
C25 C26 H26 119.1 . .
C26 C27 C22 120.5(3) . .
C26 C27 H27 119.7 . .
C22 C27 H27 119.7 . .
O7 C28 O8 125.5(3) . .
O7 C28 C24 119.7(3) . .
O8 C28 C24 114.7(3) . .
O1 C29 O2 123.5(3) . .
O1 C29 C30 119.5(3) . .
O2 C29 C30 116.9(3) . .
C35 C30 C31 118.5(3) . .
C35 C30 C29 121.3(3) . .
C31 C30 C29 120.2(3) . .
C32 C31 C30 121.2(3) . .
C32 C31 H31 119.4 . .
C30 C31 H31 119.4 . .
C31 C32 C33 119.9(2) . .
C31 C32 C36 117.4(2) . .
C33 C32 C36 122.8(3) . .
C34 C33 C32 117.7(3) . .
C34 C33 C25 120.5(3) . .
C32 C33 C25 121.7(2) . .
C35 C34 C33 121.9(3) . .
C35 C34 H34 119.0 . .
C33 C34 H34 119.0 . .
C34 C35 C30 120.4(3) . .
C34 C35 H35 119.8 . .
C30 C35 H35 119.8 . .
O4 C36 O3 125.8(3) . .
O4 C36 C32 120.9(3) . .
O3 C36 C32 113.3(3) . .
C1 N1 C5 118.9(3) . .
C1 N1 Zn1 124.2(2) . .
C5 N1 Zn1 116.9(2) . .
C6 N2 C10 119.1(3) . .
C6 N2 Zn1 116.6(2) . .
C10 N2 Zn1 124.3(2) . .
C15 N3 C11 118.4(3) . .
C15 N3 Zn2 115.6(2) . .
C11 N3 Zn2 123.7(2) . .
C20 N4 C16 118.3(3) . .
C20 N4 Zn2 126.5(2) . .
C16 N4 Zn2 115.2(2) . .
C29 O1 Zn1 129.55(19) . 4_566
C29 O2 Zn2 122.84(19) . 4_566
C36 O3 Zn1 123.51(19) . 2_545
C21 O5 Zn1 125.8(2) . .
C21 O6 Zn2 136.0(2) . .
C28 O8 Zn2 124.1(2) . 3_666
H1WA O1W H1WB 155.5 . .

loop_
_geom_bond_atom_site_label_1
_geom_bond_atom_site_label_2
_geom_bond_distance
_geom_bond_site_symmetry_2
Zn1 O3 1.9590(19) 2
Zn1 O5 1.998(2) .
Zn1 O1 2.086(2) 4_565
Zn1 N2 2.120(3) .
Zn1 N1 2.126(2) .
Zn2 O8 1.967(2) 3_666
Zn2 O2 2.014(2) 4_565
Zn2 O6 2.088(2) .
Zn2 N3 2.099(3) .
Zn2 N4 2.131(3) .
C1 N1 1.329(4) .
C1 C2 1.379(5) .
C1 H1 0.9300 .
C2 C3 1.368(6) .
C2 H2 0.9300 .
C3 C4 1.363(5) .
C3 H3 0.9300 .
C4 C5 1.378(4) .
C4 H4 0.9300 .
C5 N1 1.335(4) .
C5 C6 1.477(4) .
C6 N2 1.337(4) .
C6 C7 1.394(4) .
C7 C8 1.367(6) .
C7 H7 0.9300 .
C8 C9 1.376(6) .
C8 H8 0.9300 .
C9 C10 1.370(5) .
C9 H9 0.9300 .
C10 N2 1.342(4) .
C10 H10 0.9300 .
C11 N3 1.341(4) .
C11 C12 1.369(5) .
C11 H11 0.9300 .
C12 C13 1.374(6) .
C12 H12 0.9300 .
C13 C14 1.371(5) .
C13 H13 0.9300 .
C14 C15 1.389(5) .
C14 H14 0.9300 .
C15 N3 1.340(4) .
C15 C16 1.480(5) .
C16 N4 1.347(4) .
C16 C17 1.385(5) .
C17 C18 1.361(5) .
C17 H17 0.9300 .
C18 C19 1.365(6) .
C18 H18 0.9300 .
C19 C20 1.381(5) .
C19 H19 0.9300 .
C20 N4 1.340(4) .
C20 H20 0.9300 .
C21 O6 1.249(3) .
C21 O5 1.264(3) .
C21 C22 1.490(4) .
C22 C27 1.381(4) .
C22 C23 1.393(4) .
C23 C24 1.387(4) .
C23 H23 0.9300 .
C24 C25 1.411(4) .
C24 C28 1.508(4) .
C25 C26 1.399(4) .
C25 C33 1.482(4) .
C26 C27 1.374(4) .
C26 H26 0.9300 .
C27 H27 0.9300 .
C28 O7 1.219(4) .
C28 O8 1.277(3) .
C29 O1 1.253(3) .
C29 O2 1.264(3) .
C29 C30 1.497(4) .
C30 C35 1.389(4) .
C30 C31 1.393(4) .
C31 C32 1.388(4) .
C31 H31 0.9300 .
C32 C33 1.410(4) .
C32 C36 1.514(4) .
C33 C34 1.394(4) .
C34 C35 1.373(4) .
C34 H34 0.9300 .
C35 H35 0.9300 .
C36 O4 1.222(3) .
C36 O3 1.282(3) .
O1 Zn1 2.086(2) 4_566
O2 Zn2 2.014(2) 4_566
O3 Zn1 1.9589(19) 2_545
O8 Zn2 1.967(2) 3_666
O1W H1WA 0.8501 .
O1W H1WB 0.8550 .

loop_
_geom_hbond_atom_site_label_D
_geom_hbond_atom_site_label_H
_geom_hbond_atom_site_label_A
_geom_hbond_distance_DH
_geom_hbond_distance_HA
_geom_hbond_distance_DA
_geom_hbond_angle_DHA
O1W H1WA O7 0.85 2.48 3.013(5) 121.7
